data_1503888
loop_
_publ_author_name
'Ozdemir, Tugba'
'Atilgan, Serdar'
'Kutuk, Ilker'
'Yildirim, Leyla T.'
'Tulek, Abdullah'
'Bayindir, Mehmet'
'Akkaya, Engin U.'

_publ_section_title
;
 Solid-state emissive BODIPY dyes with bulky substituents as spacers.
;
_journal_issue 10
_journal_name_full 'Organic letters'
_journal_page_first 2105
_journal_page_last 2107
_journal_paper_doi 10.1021/ol9005568
_journal_volume 11
_journal_year 2009
_chemical_formula_moiety 'C27 H35 B1 F2 N2'
_chemical_formula_sum 'C27 H35 B F2 N2'
_chemical_formula_weight 436.38
_space_group_IT_number 2
_symmetry_cell_setting triclinic
_symmetry_space_group_name_Hall '-P 1'
_symmetry_space_group_name_H-M 'P -1'
_audit_creation_date 2008-08-11T15:12:30-00:00
_audit_creation_method 'WinGX routine CIF_UPDATE'
_cell_angle_alpha 73.867(8)
_cell_angle_beta 79.099(7)
_cell_angle_gamma 89.638(8)
_cell_formula_units_Z 2
_cell_length_a 8.2514(10)
_cell_length_b 11.4775(10)
_cell_length_c 13.7766(10)
_cell_measurement_reflns_used 25
_cell_measurement_temperature 295(2)
_cell_measurement_theta_max 18.04
_cell_measurement_theta_min 8.75
_cell_volume 1229.2(2)
_computing_cell_refinement 'CAD4 Express (Enraf Nonius, 1994)'
_computing_data_collection 'CAD4 Express (Enraf Nonius, 1994)'
_computing_data_reduction 'XCAD4 (Harms & Wocadlo, 1995)'
_computing_molecular_graphics 'Ortep-3 for Windows (Farrugia, 1997)'
_computing_publication_material 'WinGX publication routines (Farrugia, 1999)'
_computing_structure_refinement 'SHELXL-97 (Sheldrick, 1997)'
_computing_structure_solution 'SHELXS-86 (Sheldrick, 1986)'
_diffrn_measured_fraction_theta_full 0.987
_diffrn_measured_fraction_theta_max 0.987
_diffrn_measurement_device '\k-geometry diffractometer'
_diffrn_measurement_device_type 'Enraf Nonius TurboCAD4'
_diffrn_measurement_method 'non-profiled omega scans'
_diffrn_radiation_probe x-ray
_diffrn_radiation_type MoK\a
_diffrn_radiation_wavelength 0.71073
_diffrn_reflns_av_R_equivalents 0.0467
_diffrn_reflns_limit_h_max 10
_diffrn_reflns_limit_h_min -10
_diffrn_reflns_limit_k_max 0
_diffrn_reflns_limit_k_min -14
_diffrn_reflns_limit_l_max 16
_diffrn_reflns_limit_l_min -17
_diffrn_reflns_number 5194
_diffrn_reflns_theta_full 26.29
_diffrn_reflns_theta_max 26.29
_diffrn_reflns_theta_min 2.52
_diffrn_standards_decay_% 9
_diffrn_standards_interval_time 120
_diffrn_standards_number 3
_exptl_absorpt_coefficient_mu 0.078
_exptl_absorpt_correction_T_max 0.9949
_exptl_absorpt_correction_T_min 0.9416
_exptl_absorpt_correction_type psi-scan
_exptl_absorpt_process_details 'North et al. (1968)'
_exptl_crystal_colour red
_exptl_crystal_density_diffrn 1.179
_exptl_crystal_density_method 'not measured'
_exptl_crystal_description prism
_exptl_crystal_F_000 468
_exptl_crystal_size_max 0.4
_exptl_crystal_size_mid 0.3
_exptl_crystal_size_min 0.05
_refine_diff_density_max 0.199
_refine_diff_density_min -0.221
_refine_ls_extinction_method none
_refine_ls_goodness_of_fit_ref 0.951
_refine_ls_hydrogen_treatment none
_refine_ls_matrix_type full
_refine_ls_number_parameters 309
_refine_ls_number_reflns 4929
_refine_ls_number_restraints 0
_refine_ls_restrained_S_all 0.951
_refine_ls_R_factor_gt 0.0615
_refine_ls_shift/su_max 0
_refine_ls_structure_factor_coef Fsqd
_refine_ls_weighting_details 'calc w=1/[\s^2^(Fo^2^)+(0.0890P)^2^+0.0000P] where P=(Fo^2^+2Fc^2^)/3'
_refine_ls_weighting_scheme calc
_refine_ls_wR_factor_ref 0.1922
_reflns_number_gt 1975
_reflns_number_total 4929
_reflns_threshold_expression >2sigma(I)
_cod_data_source_file ol9005568_si_002.cif
_cod_data_source_block t-bodetc
_cod_database_code 1503888

loop_
_symmetry_equiv_pos_as_xyz
'x, y, z'
'-x, -y, -z'

loop_
_atom_site_label
_atom_site_type_symbol
_atom_site_fract_x
_atom_site_fract_y
_atom_site_fract_z
_atom_site_U_iso_or_equiv
_atom_site_adp_type
_atom_site_occupancy
_atom_site_calc_flag
_atom_site_refinement_flags
C16 C -0.0317(5) 1.0561(4) 0.2069(3) 0.0844(14) Uani 1 d .
H16A H 0.0141 1.0781 0.2588 0.127 Uiso 1 calc R
H16B H -0.1378 1.0902 0.204 0.127 Uiso 1 calc R
H16C H 0.0408 1.0868 0.1412 0.127 Uiso 1 calc R
C27 C 0.4068(6) 0.8561(5) -0.3683(3) 0.0994(17) Uani 1 d .
H27A H 0.4223 0.8665 -0.4412 0.149 Uiso 1 calc R
H27B H 0.4174 0.9337 -0.356 0.149 Uiso 1 calc R
H27C H 0.2986 0.8197 -0.3355 0.149 Uiso 1 calc R
H5B H 0.767(5) 0.664(3) 0.423(3) 0.073(14) Uiso 1 d .
H5A H 0.899(5) 0.573(4) 0.398(3) 0.093(15) Uiso 1 d .
H5C H 0.719(6) 0.530(4) 0.441(4) 0.13(2) Uiso 1 d .
F1 F 0.4107(3) 0.6282(2) 0.41692(14) 0.0755(7) Uani 1 d .
N1 N 0.6164(3) 0.6831(2) 0.26225(18) 0.0408(7) Uani 1 d .
F2 F 0.5378(2) 0.8137(2) 0.36973(15) 0.0710(7) Uani 1 d .
C4 C 0.6223(4) 0.6954(3) 0.1573(2) 0.0385(8) Uani 1 d .
N2 N 0.3441(3) 0.7761(2) 0.27113(19) 0.0416(7) Uani 1 d .
C10 C 0.3556(4) 0.7886(3) 0.1661(2) 0.0392(8) Uani 1 d .
C21 C 0.5223(4) 0.7673(3) -0.2102(2) 0.0464(9) Uani 1 d .
C3 C 0.7728(4) 0.6465(3) 0.1188(2) 0.0426(8) Uani 1 d .
C11 C 0.2091(4) 0.8413(3) 0.1385(3) 0.0446(9) Uani 1 d .
C9 C 0.4928(4) 0.7479(3) 0.1105(2) 0.0374(8) Uani 1 d .
C2 C 0.8543(4) 0.6062(3) 0.2003(3) 0.0462(9) Uani 1 d .
C12 C 0.1123(4) 0.8607(3) 0.2259(3) 0.0477(9) Uani 1 d .
C23 C 0.5569(5) 0.8618(3) -0.0775(3) 0.0528(10) Uani 1 d .
H23 H 0.5895 0.93 -0.0608 0.063 Uiso 1 calc R
C1 C 0.7543(4) 0.6295(3) 0.2872(2) 0.0452(9) Uani 1 d .
C18 C 0.4988(4) 0.7571(3) -0.0001(2) 0.0388(8) Uani 1 d .
C19 C 0.4483(4) 0.6595(3) -0.0283(2) 0.0472(9) Uani 1 d .
H19 H 0.4056 0.5889 0.0225 0.057 Uiso 1 calc R
C22 C 0.5666(5) 0.8656(3) -0.1794(3) 0.0565(10) Uani 1 d .
H22 H 0.6047 0.9376 -0.2298 0.068 Uiso 1 calc R
C13 C 0.1990(4) 0.8192(3) 0.3062(3) 0.0479(9) Uani 1 d .
C20 C 0.4597(4) 0.6642(3) -0.1311(2) 0.0513(10) Uani 1 d .
H20 H 0.4246 0.5965 -0.1475 0.062 Uiso 1 calc R
C17 C 0.1446(5) 0.8170(4) 0.4173(3) 0.0654(11) Uani 1 d .
H17A H 0.1295 0.7344 0.4596 0.098 Uiso 1 calc R
H17B H 0.0422 0.8567 0.4257 0.098 Uiso 1 calc R
H17C H 0.2273 0.8586 0.4375 0.098 Uiso 1 calc R
C24 C 0.5374(5) 0.7736(3) -0.3243(3) 0.0554(10) Uani 1 d .
C5 C 0.7878(7) 0.6001(5) 0.3939(3) 0.0627(12) Uani 1 d .
C6 C 1.0161(5) 0.5462(3) 0.2004(3) 0.0629(11) Uani 1 d .
H6A H 1.0738 0.572 0.2466 0.075 Uiso 1 calc R
H6B H 1.0835 0.5729 0.1317 0.075 Uiso 1 calc R
C15 C -0.0509(4) 0.9190(3) 0.2332(3) 0.0623(11) Uani 1 d .
H15A H -0.1144 0.8876 0.3026 0.075 Uiso 1 calc R
H15B H -0.112 0.8975 0.1865 0.075 Uiso 1 calc R
C8 C 0.8378(4) 0.6395(3) 0.0112(2) 0.0570(10) Uani 1 d .
H8A H 0.9493 0.6139 0.006 0.086 Uiso 1 calc R
H8B H 0.8356 0.718 -0.0366 0.086 Uiso 1 calc R
H8C H 0.77 0.5821 -0.0044 0.086 Uiso 1 calc R
C26 C 0.7059(5) 0.8304(4) -0.3862(3) 0.0917(15) Uani 1 d .
H26A H 0.7918 0.7866 -0.3557 0.138 Uiso 1 calc R
H26B H 0.7145 0.9137 -0.3859 0.138 Uiso 1 calc R
H26C H 0.7173 0.8265 -0.4559 0.138 Uiso 1 calc R
C14 C 0.1597(4) 0.8720(3) 0.0343(2) 0.0599(11) Uani 1 d .
H14A H 0.0414 0.8725 0.0433 0.09 Uiso 1 calc R
H14B H 0.1993 0.8123 -0.0002 0.09 Uiso 1 calc R
H14C H 0.2069 0.9507 -0.0064 0.09 Uiso 1 calc R
B B 0.4775(5) 0.7252(4) 0.3338(3) 0.0442(10) Uani 1 d .
C25 C 0.5161(7) 0.6496(4) -0.3401(3) 0.0985(17) Uani 1 d .
H25A H 0.5986 0.598 -0.3131 0.148 Uiso 1 calc R
H25B H 0.5278 0.6577 -0.4124 0.148 Uiso 1 calc R
H25C H 0.4082 0.6145 -0.3049 0.148 Uiso 1 calc R
C7 C 0.9967(6) 0.4082(4) 0.2334(3) 0.0887(15) Uani 1 d .
H7A H 0.9412 0.3805 0.3042 0.133 Uiso 1 calc R
H7B H 1.1038 0.3748 0.226 0.133 Uiso 1 calc R
H7C H 0.933 0.3822 0.191 0.133 Uiso 1 calc R

loop_
_atom_site_aniso_label
_atom_site_aniso_U_11
_atom_site_aniso_U_22
_atom_site_aniso_U_33
_atom_site_aniso_U_23
_atom_site_aniso_U_13
_atom_site_aniso_U_12
C16 0.077(3) 0.079(3) 0.106(4) -0.035(3) -0.027(3) 0.033(3)
C27 0.111(4) 0.146(5) 0.055(3) -0.039(3) -0.035(3) 0.049(4)
F1 0.0761(15) 0.0849(17) 0.0427(13) 0.0078(11) 0.0050(11) 0.0131(13)
N1 0.0470(19) 0.0451(17) 0.0318(16) -0.0094(13) -0.0134(14) 0.0070(14)
F2 0.0684(15) 0.0949(17) 0.0741(16) -0.0564(13) -0.0247(12) 0.0174(13)
C4 0.046(2) 0.039(2) 0.0309(19) -0.0107(15) -0.0065(16) 0.0022(17)
N2 0.0415(17) 0.0481(18) 0.0346(16) -0.0125(13) -0.0047(13) 0.0031(14)
C10 0.044(2) 0.041(2) 0.033(2) -0.0101(15) -0.0085(16) 0.0031(17)
C21 0.054(2) 0.051(2) 0.037(2) -0.0143(17) -0.0126(16) 0.0042(18)
C3 0.045(2) 0.039(2) 0.043(2) -0.0150(16) -0.0016(17) 0.0010(17)
C11 0.047(2) 0.043(2) 0.044(2) -0.0103(16) -0.0129(18) 0.0000(18)
C9 0.047(2) 0.0344(19) 0.0305(18) -0.0101(15) -0.0061(16) -0.0002(16)
C2 0.044(2) 0.047(2) 0.043(2) -0.0093(17) -0.0046(18) 0.0037(18)
C12 0.038(2) 0.053(2) 0.051(2) -0.0129(18) -0.0090(18) 0.0037(18)
C23 0.077(3) 0.044(2) 0.041(2) -0.0173(18) -0.0119(19) -0.009(2)
C1 0.050(2) 0.043(2) 0.041(2) -0.0076(16) -0.0099(18) 0.0024(18)
C18 0.047(2) 0.038(2) 0.0335(19) -0.0114(16) -0.0107(16) 0.0032(16)
C19 0.065(2) 0.041(2) 0.034(2) -0.0089(16) -0.0074(17) -0.0033(18)
C22 0.082(3) 0.048(2) 0.035(2) -0.0058(17) -0.0078(19) -0.012(2)
C13 0.047(2) 0.047(2) 0.047(2) -0.0163(17) 0.0016(18) 0.0000(18)
C20 0.070(3) 0.048(2) 0.039(2) -0.0172(18) -0.0102(18) -0.0079(19)
C17 0.058(3) 0.087(3) 0.052(2) -0.030(2) 0.001(2) 0.014(2)
C24 0.066(3) 0.066(3) 0.034(2) -0.0152(19) -0.0081(18) 0.003(2)
C5 0.068(3) 0.080(4) 0.043(3) -0.015(3) -0.023(2) 0.013(3)
C6 0.054(3) 0.074(3) 0.058(3) -0.015(2) -0.010(2) 0.016(2)
C15 0.049(2) 0.071(3) 0.065(3) -0.018(2) -0.0069(19) 0.009(2)
C8 0.058(2) 0.069(3) 0.049(2) -0.029(2) -0.0034(19) 0.014(2)
C26 0.093(4) 0.129(4) 0.046(3) -0.025(3) 0.004(2) -0.015(3)
C14 0.062(3) 0.068(3) 0.055(3) -0.017(2) -0.024(2) 0.012(2)
B 0.052(3) 0.049(3) 0.032(2) -0.015(2) -0.0050(19) 0.004(2)
C25 0.156(5) 0.094(4) 0.052(3) -0.041(3) -0.004(3) -0.011(3)
C7 0.090(4) 0.076(3) 0.091(3) -0.014(3) -0.010(3) 0.035(3)

loop_
_atom_type_symbol
_atom_type_description
_atom_type_scat_dispersion_real
_atom_type_scat_dispersion_imag
_atom_type_scat_source
C C 0.0033 0.0016 'International Tables Vol C Tables 4.2.6.8 and 6.1.1.4'
H H 0 0 'International Tables Vol C Tables 4.2.6.8 and 6.1.1.4'
B B 0.0013 0.0007 'International Tables Vol C Tables 4.2.6.8 and 6.1.1.4'
F F 0.0171 0.0103 'International Tables Vol C Tables 4.2.6.8 and 6.1.1.4'
N N 0.0061 0.0033 'International Tables Vol C Tables 4.2.6.8 and 6.1.1.4'

loop_
_geom_angle_atom_site_label_1
_geom_angle_atom_site_label_2
_geom_angle_atom_site_label_3
_geom_angle
C15 C16 H16A 109.5
C15 C16 H16B 109.5
H16A C16 H16B 109.5
C15 C16 H16C 109.5
H16A C16 H16C 109.5
H16B C16 H16C 109.5
C24 C27 H27A 109.5
C24 C27 H27B 109.5
H27A C27 H27B 109.5
C24 C27 H27C 109.5
H27A C27 H27C 109.5
H27B C27 H27C 109.5
C1 N1 C4 107.7(3)
C1 N1 B 126.9(3)
C4 N1 B 125.4(3)
N1 C4 C9 120.0(3)
N1 C4 C3 107.6(3)
C9 C4 C3 132.4(3)
C13 N2 C10 108.1(3)
C13 N2 B 126.6(3)
C10 N2 B 125.3(3)
N2 C10 C9 120.3(3)
N2 C10 C11 107.2(3)
C9 C10 C11 132.5(3)
C22 C21 C20 115.6(3)
C22 C21 C24 121.9(3)
C20 C21 C24 122.5(3)
C2 C3 C4 107.1(3)
C2 C3 C8 124.5(3)
C4 C3 C8 128.4(3)
C12 C11 C10 107.8(3)
C12 C11 C14 124.0(3)
C10 C11 C14 128.2(3)
C10 C9 C4 121.3(3)
C10 C9 C18 119.3(3)
C4 C9 C18 119.3(3)
C3 C2 C1 107.2(3)
C3 C2 C6 128.0(3)
C1 C2 C6 124.8(3)
C11 C12 C13 106.8(3)
C11 C12 C15 127.0(3)
C13 C12 C15 126.1(3)
C22 C23 C18 120.4(3)
C22 C23 H23 119.8
C18 C23 H23 119.8
N1 C1 C2 110.4(3)
N1 C1 C5 122.4(3)
C2 C1 C5 127.3(4)
C19 C18 C23 117.8(3)
C19 C18 C9 120.3(3)
C23 C18 C9 121.9(3)
C18 C19 C20 121.2(3)
C18 C19 H19 119.4
C20 C19 H19 119.4
C23 C22 C21 123.0(3)
C23 C22 H22 118.5
C21 C22 H22 118.5
N2 C13 C12 110.1(3)
N2 C13 C17 122.3(3)
C12 C13 C17 127.7(3)
C19 C20 C21 121.9(3)
C19 C20 H20 119.1
C21 C20 H20 119.1
C13 C17 H17A 109.5
C13 C17 H17B 109.5
H17A C17 H17B 109.5
C13 C17 H17C 109.5
H17A C17 H17C 109.5
H17B C17 H17C 109.5
C25 C24 C26 108.4(3)
C25 C24 C21 112.3(3)
C26 C24 C21 110.7(3)
C25 C24 C27 109.3(3)
C26 C24 C27 106.9(3)
C21 C24 C27 109.1(3)
C1 C5 H5B 112(2)
C1 C5 H5A 113(2)
H5B C5 H5A 110(3)
C1 C5 H5C 112(3)
H5B C5 H5C 106(4)
H5A C5 H5C 102(3)
C2 C6 C7 113.0(3)
C2 C6 H6A 109
C7 C6 H6A 109
C2 C6 H6B 109
C7 C6 H6B 109
H6A C6 H6B 107.8
C12 C15 C16 112.3(3)
C12 C15 H15A 109.1
C16 C15 H15A 109.1
C12 C15 H15B 109.1
C16 C15 H15B 109.1
H15A C15 H15B 107.9
C3 C8 H8A 109.5
C3 C8 H8B 109.5
H8A C8 H8B 109.5
C3 C8 H8C 109.5
H8A C8 H8C 109.5
H8B C8 H8C 109.5
C24 C26 H26A 109.5
C24 C26 H26B 109.5
H26A C26 H26B 109.5
C24 C26 H26C 109.5
H26A C26 H26C 109.5
H26B C26 H26C 109.5
C11 C14 H14A 109.5
C11 C14 H14B 109.5
H14A C14 H14B 109.5
C11 C14 H14C 109.5
H14A C14 H14C 109.5
H14B C14 H14C 109.5
F2 B F1 108.9(3)
F2 B N1 110.3(3)
F1 B N1 110.0(3)
F2 B N2 110.3(3)
F1 B N2 109.8(3)
N1 B N2 107.6(3)
C24 C25 H25A 109.5
C24 C25 H25B 109.5
H25A C25 H25B 109.5
C24 C25 H25C 109.5
H25A C25 H25C 109.5
H25B C25 H25C 109.5
C6 C7 H7A 109.5
C6 C7 H7B 109.5
H7A C7 H7B 109.5
C6 C7 H7C 109.5
H7A C7 H7C 109.5
H7B C7 H7C 109.5

loop_
_geom_bond_atom_site_label_1
_geom_bond_atom_site_label_2
_geom_bond_distance
C16 C15 1.516(5)
C16 H16A 0.96
C16 H16B 0.96
C16 H16C 0.96
C27 C24 1.530(5)
C27 H27A 0.96
C27 H27B 0.96
C27 H27C 0.96
F1 B 1.384(4)
N1 C1 1.346(4)
N1 C4 1.405(3)
N1 B 1.533(4)
F2 B 1.380(4)
C4 C9 1.399(4)
C4 C3 1.430(4)
N2 C13 1.349(4)
N2 C10 1.398(4)
N2 B 1.538(5)
C10 C9 1.397(4)
C10 C11 1.418(4)
C21 C22 1.384(4)
C21 C20 1.390(4)
C21 C24 1.534(4)
C3 C2 1.385(4)
C3 C8 1.502(4)
C11 C12 1.385(4)
C11 C14 1.514(4)
C9 C18 1.489(4)
C2 C1 1.410(4)
C2 C6 1.499(5)
C12 C13 1.402(4)
C12 C15 1.499(5)
C23 C22 1.379(4)
C23 C18 1.383(4)
C23 H23 0.93
C1 C5 1.492(5)
C18 C19 1.374(4)
C19 C20 1.387(4)
C19 H19 0.93
C22 H22 0.93
C13 C17 1.505(4)
C20 H20 0.93
C17 H17A 0.96
C17 H17B 0.96
C17 H17C 0.96
C24 C25 1.515(5)
C24 C26 1.530(5)
C5 H5B 0.93(4)
C5 H5A 0.97(4)
C5 H5C 0.98(5)
C6 C7 1.522(5)
C6 H6A 0.97
C6 H6B 0.97
C15 H15A 0.97
C15 H15B 0.97
C8 H8A 0.96
C8 H8B 0.96
C8 H8C 0.96
C26 H26A 0.96
C26 H26B 0.96
C26 H26C 0.96
C14 H14A 0.96
C14 H14B 0.96
C14 H14C 0.96
C25 H25A 0.96
C25 H25B 0.96
C25 H25C 0.96
C7 H7A 0.96
C7 H7B 0.96
C7 H7C 0.96

loop_
_geom_torsion_atom_site_label_1
_geom_torsion_atom_site_label_2
_geom_torsion_atom_site_label_3
_geom_torsion_atom_site_label_4
_geom_torsion
C1 N1 C4 C9 179.6(3)
B N1 C4 C9 -1.1(5)
C1 N1 C4 C3 -0.2(3)
B N1 C4 C3 179.1(3)
C13 N2 C10 C9 -178.3(3)
B N2 C10 C9 3.3(5)
C13 N2 C10 C11 -0.3(3)
B N2 C10 C11 -178.7(3)
N1 C4 C3 C2 -0.1(4)
C9 C4 C3 C2 -179.9(3)
N1 C4 C3 C8 -179.2(3)
C9 C4 C3 C8 1.0(6)
N2 C10 C11 C12 0.5(4)
C9 C10 C11 C12 178.2(3)
N2 C10 C11 C14 -179.1(3)
C9 C10 C11 C14 -1.4(6)
N2 C10 C9 C4 -0.8(5)
C11 C10 C9 C4 -178.2(3)
N2 C10 C9 C18 177.2(3)
C11 C10 C9 C18 -0.2(5)
N1 C4 C9 C10 -0.3(4)
C3 C4 C9 C10 179.4(3)
N1 C4 C9 C18 -178.3(3)
C3 C4 C9 C18 1.4(5)
C4 C3 C2 C1 0.4(4)
C8 C3 C2 C1 179.5(3)
C4 C3 C2 C6 179.1(3)
C8 C3 C2 C6 -1.8(6)
C10 C11 C12 C13 -0.5(4)
C14 C11 C12 C13 179.2(3)
C10 C11 C12 C15 177.5(3)
C14 C11 C12 C15 -2.9(5)
C4 N1 C1 C2 0.5(4)
B N1 C1 C2 -178.8(3)
C4 N1 C1 C5 -178.8(4)
B N1 C1 C5 1.9(5)
C3 C2 C1 N1 -0.6(4)
C6 C2 C1 N1 -179.3(3)
C3 C2 C1 C5 178.7(4)
C6 C2 C1 C5 0.0(6)
C22 C23 C18 C19 -1.5(5)
C22 C23 C18 C9 177.5(3)
C10 C9 C18 C19 -95.3(4)
C4 C9 C18 C19 82.7(4)
C10 C9 C18 C23 85.6(4)
C4 C9 C18 C23 -96.3(4)
C23 C18 C19 C20 2.0(5)
C9 C18 C19 C20 -177.1(3)
C18 C23 C22 C21 -0.9(6)
C20 C21 C22 C23 2.7(5)
C24 C21 C22 C23 -178.9(3)
C10 N2 C13 C12 0.0(4)
B N2 C13 C12 178.4(3)
C10 N2 C13 C17 178.6(3)
B N2 C13 C17 -3.1(5)
C11 C12 C13 N2 0.3(4)
C15 C12 C13 N2 -177.7(3)
C11 C12 C13 C17 -178.2(3)
C15 C12 C13 C17 3.8(6)
C18 C19 C20 C21 -0.1(5)
C22 C21 C20 C19 -2.2(5)
C24 C21 C20 C19 179.4(3)
C22 C21 C24 C25 168.2(4)
C20 C21 C24 C25 -13.5(5)
C22 C21 C24 C26 46.9(5)
C20 C21 C24 C26 -134.7(4)
C22 C21 C24 C27 -70.4(5)
C20 C21 C24 C27 107.9(4)
C3 C2 C6 C7 -93.5(4)
C1 C2 C6 C7 85.0(4)
C11 C12 C15 C16 -86.2(4)
C13 C12 C15 C16 91.4(4)
C1 N1 B F2 61.9(4)
C4 N1 B F2 -117.3(3)
C1 N1 B F1 -58.2(4)
C4 N1 B F1 122.6(3)
C1 N1 B N2 -177.8(3)
C4 N1 B N2 3.0(4)
C13 N2 B F2 -61.9(4)
C10 N2 B F2 116.2(3)
C13 N2 B F1 58.1(4)
C10 N2 B F1 -123.8(3)
C13 N2 B N1 177.8(3)
C10 N2 B N1 -4.1(4)
